data_2218885
loop_
_publ_author_name
'Fan, Ying'
'You, Wei'
'Liu, Jian-Lan'
'Qian, Hui-Fen'
'Huang, Wei'

_publ_section_title
<i>catena</i>-Poly[copper(II)-bis(\m-2,4-dichloro-6-formylphenolato)-\k^3^<i>O</i>,<i>O</i>':<i>Cl</i>^4^;\k^3^<i>Cl</i>^4^:<i>O</i>,<i>O</i>']
_journal_coeditor_code BI2288
_journal_issue 8
_journal_name_full 'Acta Crystallographica Section E'
_journal_page_first m1011
_journal_paper_doi 10.1107/S1600536808020424
_journal_volume 64
_journal_year 2008
_chemical_formula_iupac '[Cu (C7 H3 Cl2 O2)2]'
_chemical_formula_moiety 'C14 H6 Cl4 Cu O4'
_chemical_formula_sum 'C14 H6 Cl4 Cu O4'
_chemical_formula_weight 443.53
_chemical_name_systematic
;
catena-Poly[copper(II)-bis(\m-2,4-dichloro-6-formylphenolato)-\
\k^3^<i>O</i>,<i>O</i>':Cl^4^;\k^3^Cl^4^:<i>O</i>,<i>O</i>']
;
_space_group_IT_number 61
_symmetry_cell_setting orthorhombic
_symmetry_space_group_name_Hall '-P 2ac 2ab'
_symmetry_space_group_name_H-M 'P b c a'
_atom_sites_solution_hydrogens geom
_atom_sites_solution_primary direct
_atom_sites_solution_secondary difmap
_audit_creation_method SHELXL-97
_cell_angle_alpha 90.00
_cell_angle_beta 90.00
_cell_angle_gamma 90.00
_cell_formula_units_Z 4
_cell_length_a 8.1564(8)
_cell_length_b 12.4746(12)
_cell_length_c 14.7296(14)
_cell_measurement_reflns_used 3128
_cell_measurement_temperature 291(2)
_cell_measurement_theta_max 27.571
_cell_measurement_theta_min 2.766
_cell_volume 1498.7(3)
_computing_cell_refinement 'SAINT (Bruker, 2000)'
_computing_data_collection 'SMART (Bruker, 2000)'
_computing_data_reduction 'SAINT (Bruker, 2000)'
_computing_molecular_graphics 'SHELXTL (Sheldrick, 2008)'
_computing_publication_material 'SHELXTL (Sheldrick, 2008)'
_computing_structure_refinement 'SHELXTL (Sheldrick, 2008)'
_computing_structure_solution 'SHELXTL (Sheldrick, 2008)'
_diffrn_ambient_temperature 291(2)
_diffrn_measured_fraction_theta_full 1.000
_diffrn_measured_fraction_theta_max 1.000
_diffrn_measurement_device_type 'Bruker SMART CCD'
_diffrn_measurement_method '\f and \w'
_diffrn_radiation_monochromator graphite
_diffrn_radiation_source 'fine-focus sealed tube'
_diffrn_radiation_type MoK\a
_diffrn_radiation_wavelength 0.71073
_diffrn_reflns_av_R_equivalents 0.0434
_diffrn_reflns_av_sigmaI/netI 0.0264
_diffrn_reflns_limit_h_max 10
_diffrn_reflns_limit_h_min -10
_diffrn_reflns_limit_k_max 15
_diffrn_reflns_limit_k_min -15
_diffrn_reflns_limit_l_max 18
_diffrn_reflns_limit_l_min -11
_diffrn_reflns_number 7424
_diffrn_reflns_theta_full 26.00
_diffrn_reflns_theta_max 26.00
_diffrn_reflns_theta_min 2.77
_diffrn_standards_number 0
_exptl_absorpt_coefficient_mu 2.185
_exptl_absorpt_correction_T_max 0.811
_exptl_absorpt_correction_T_min 0.750
_exptl_absorpt_correction_type multi-scan
_exptl_absorpt_process_details '(SADABS; Bruker, 2000)'
_exptl_crystal_colour red
_exptl_crystal_density_diffrn 1.966
_exptl_crystal_density_method 'not measured'
_exptl_crystal_description block
_exptl_crystal_F_000 876
_exptl_crystal_size_max 0.14
_exptl_crystal_size_mid 0.12
_exptl_crystal_size_min 0.10
_refine_diff_density_max 0.408
_refine_diff_density_min -0.827
_refine_ls_extinction_method none
_refine_ls_goodness_of_fit_ref 1.056
_refine_ls_hydrogen_treatment constr
_refine_ls_matrix_type full
_refine_ls_number_parameters 106
_refine_ls_number_reflns 1471
_refine_ls_number_restraints 0
_refine_ls_restrained_S_all 1.056
_refine_ls_R_factor_all 0.0410
_refine_ls_R_factor_gt 0.0331
_refine_ls_shift/su_max 0.000
_refine_ls_shift/su_mean 0.000
_refine_ls_structure_factor_coef Fsqd
_refine_ls_weighting_details 'calc w=1/[\s^2^(Fo^2^)+(0.0631P)^2^+0.6132P] where P=(Fo^2^+2Fc^2^)/3'
_refine_ls_weighting_scheme calc
_refine_ls_wR_factor_gt 0.0999
_refine_ls_wR_factor_ref 0.1029
_reflns_number_gt 1215
_reflns_number_total 1471
_reflns_threshold_expression I>2\s(I)
_cod_data_source_file bi2288.cif
_cod_data_source_block I
_cod_database_code 2218885
_cod_database_fobs_code 2218885

loop_
_symmetry_equiv_pos_as_xyz
'x, y, z'
'-x+1/2, -y, z+1/2'
'-x, y+1/2, -z+1/2'
'x+1/2, -y+1/2, -z'
'-x, -y, -z'
'x-1/2, y, -z-1/2'
'x, -y-1/2, z-1/2'
'-x-1/2, y-1/2, z'

loop_
_atom_site_type_symbol
_atom_site_label
_atom_site_fract_x
_atom_site_fract_y
_atom_site_fract_z
_atom_site_U_iso_or_equiv
_atom_site_adp_type
_atom_site_calc_flag
_atom_site_refinement_flags
_atom_site_occupancy
Cu Cu1 1.0000 1.0000 0.5000 0.0350(2) Uani d S 1
C C1 0.6397(3) 0.9163(2) 0.43110(19) 0.0300(6) Uani d . 1
C C2 0.6929(3) 1.0203(2) 0.4048(2) 0.0283(6) Uani d . 1
C C3 0.5807(4) 1.0793(2) 0.3514(2) 0.0310(6) Uani d . 1
C C4 0.4281(4) 1.0410(2) 0.3285(2) 0.0348(7) Uani d . 1
H H4 0.3569 1.0829 0.2943 0.042 Uiso calc R 1
C C5 0.3807(3) 0.9390(2) 0.3569(2) 0.0334(7) Uani d . 1
C C6 0.4844(3) 0.8770(2) 0.4061(2) 0.0324(7) Uani d . 1
H H6 0.4528 0.8083 0.4233 0.039 Uiso calc R 1
C C7 0.7396(4) 0.8478(3) 0.4859(2) 0.0371(7) Uani d . 1
H H7 0.6969 0.7805 0.4993 0.045 Uiso calc R 1
Cl Cl1 0.64045(10) 1.20455(6) 0.31242(6) 0.0445(3) Uani d . 1
Cl Cl2 0.18463(10) 0.89331(8) 0.33032(6) 0.0473(3) Uani d . 1
O O1 0.8330(2) 1.06231(16) 0.42655(15) 0.0367(5) Uani d . 1
O O2 0.8767(3) 0.86838(18) 0.51754(15) 0.0413(5) Uani d . 1

loop_
_atom_site_aniso_label
_atom_site_aniso_U_11
_atom_site_aniso_U_22
_atom_site_aniso_U_33
_atom_site_aniso_U_12
_atom_site_aniso_U_13
_atom_site_aniso_U_23
Cu1 0.0256(3) 0.0313(3) 0.0481(4) 0.0010(2) -0.0058(2) 0.0057(2)
C1 0.0251(14) 0.0316(15) 0.0332(16) 0.0020(11) -0.0008(12) 0.0006(12)
C2 0.0244(14) 0.0287(14) 0.0318(15) 0.0025(11) 0.0021(12) 0.0003(11)
C3 0.0304(15) 0.0287(14) 0.0339(15) 0.0033(12) 0.0019(13) 0.0006(12)
C4 0.0309(15) 0.0380(16) 0.0356(17) 0.0081(14) -0.0035(13) -0.0012(13)
C5 0.0241(13) 0.0436(17) 0.0325(15) -0.0012(13) -0.0007(12) -0.0059(13)
C6 0.0302(15) 0.0319(16) 0.0352(16) -0.0033(12) 0.0001(12) -0.0019(12)
C7 0.0322(16) 0.0310(15) 0.0481(18) -0.0002(14) -0.0035(14) 0.0044(13)
Cl1 0.0438(5) 0.0313(4) 0.0583(5) 0.0029(3) -0.0019(4) 0.0106(3)
Cl2 0.0299(4) 0.0576(5) 0.0544(5) -0.0064(4) -0.0109(3) -0.0036(4)
O1 0.0258(10) 0.0321(11) 0.0522(13) -0.0022(9) -0.0064(9) 0.0076(9)
O2 0.0302(12) 0.0345(12) 0.0592(14) -0.0006(9) -0.0110(10) 0.0104(10)

loop_
_atom_type_symbol
_atom_type_description
_atom_type_scat_dispersion_real
_atom_type_scat_dispersion_imag
_atom_type_scat_source
C C 0.0033 0.0016 'International Tables Vol C Tables 4.2.6.8 and 6.1.1.4'
H H 0.0000 0.0000 'International Tables Vol C Tables 4.2.6.8 and 6.1.1.4'
O O 0.0106 0.0060 'International Tables Vol C Tables 4.2.6.8 and 6.1.1.4'
Cl Cl 0.1484 0.1585 'International Tables Vol C Tables 4.2.6.8 and 6.1.1.4'
Cu Cu 0.3201 1.2651 'International Tables Vol C Tables 4.2.6.8 and 6.1.1.4'

loop_
_geom_angle_atom_site_label_1
_geom_angle_atom_site_label_2
_geom_angle_atom_site_label_3
_geom_angle_site_symmetry_1
_geom_angle_site_symmetry_3
_geom_angle
_geom_angle_publ_flag
O1 Cu1 O1 . 5_776 180 y
O1 Cu1 O2 . 5_776 87.13(8) y
O1 Cu1 O2 5_776 5_776 92.87(8) y
O1 Cu1 O2 . . 92.87(8) y
O1 Cu1 O2 5_776 . 87.13(8) y
O2 Cu1 O2 5_776 . 180 y
C6 C1 C2 . . 121.4(3) ?
C6 C1 C7 . . 116.9(3) ?
C2 C1 C7 . . 121.7(3) ?
O1 C2 C3 . . 119.8(2) ?
O1 C2 C1 . . 124.7(3) ?
C3 C2 C1 . . 115.4(2) ?
C4 C3 C2 . . 122.8(3) ?
C4 C3 Cl1 . . 119.1(2) ?
C2 C3 Cl1 . . 118.1(2) ?
C3 C4 C5 . . 119.7(3) ?
C3 C4 H4 . . 120.2 ?
C5 C4 H4 . . 120.2 ?
C6 C5 C4 . . 120.5(3) ?
C6 C5 Cl2 . . 120.4(2) ?
C4 C5 Cl2 . . 119.1(2) ?
C5 C6 C1 . . 120.2(3) ?
C5 C6 H6 . . 119.9 ?
C1 C6 H6 . . 119.9 ?
O2 C7 C1 . . 127.0(3) ?
O2 C7 H7 . . 116.5 ?
C1 C7 H7 . . 116.5 ?
C2 O1 Cu1 . . 127.25(18) ?
C7 O2 Cu1 . . 126.4(2) ?

loop_
_geom_bond_atom_site_label_1
_geom_bond_atom_site_label_2
_geom_bond_site_symmetry_2
_geom_bond_distance
_geom_bond_publ_flag
Cu1 O1 . 1.906(2) y
Cu1 O1 5_776 1.906(2) y
Cu1 O2 5_776 1.943(2) y
Cu1 O2 . 1.943(2) y
Cu1 Cl2 1_655 3.2070(10) y
Cu1 Cl2 5_676 3.2070(10) y
C1 C6 . 1.408(4) ?
C1 C2 . 1.422(4) ?
C1 C7 . 1.431(4) ?
C2 O1 . 1.297(3) ?
C2 C3 . 1.413(4) ?
C3 C4 . 1.375(4) ?
C3 Cl1 . 1.735(3) ?
C4 C5 . 1.394(4) ?
C4 H4 . 0.930 ?
C5 C6 . 1.356(4) ?
C5 Cl2 . 1.742(3) ?
C6 H6 . 0.930 ?
C7 O2 . 1.238(4) ?
C7 H7 . 0.930 ?
